data_4128051
loop_
_publ_author_name
'Kundu, Subrata'
'Phu, Phan N.'
'Ghosh, Pokhraj'
'Kozimor, Stosh A.'
'Bertke, Jeffery A.'
'Stieber, S Chantal E'
'Warren, Timothy H.'

_publ_contact_author 'Timothy H. Warren'
_publ_section_title
;
 Nitrosyl Linkage Isomers: NO Coupling to N<sub>2</sub>O at a Mononuclear
 Site.
;
_journal_issue 4
_journal_name_full 'Journal of the American Chemical Society'
_journal_page_first 1415
_journal_page_last 1419
_journal_paper_doi 10.1021/jacs.8b09769
_journal_volume 141
_journal_year 2019
_chemical_formula_moiety 'C41 H59 F6 K N4 Ni O8'
_chemical_formula_sum 'C41 H59 F6 K N4 Ni O8'
_chemical_formula_weight 947.73
_space_group_crystal_system monoclinic
_space_group_IT_number 14
_space_group_name_Hall '-P 2yn'
_space_group_name_H-M_alt 'P 1 21/n 1'
_symmetry_space_group_name_Hall '-P 2yn'
_symmetry_space_group_name_H-M 'P 1 21/n 1'
_atom_sites_solution_hydrogens geom
_audit_creation_method SHELXL-2014/7
_cell_angle_alpha 90
_cell_angle_beta 97.5485(14)
_cell_angle_gamma 90
_cell_formula_units_Z 4
_cell_length_a 13.2803(5)
_cell_length_b 19.4633(8)
_cell_length_c 19.2148(8)
_cell_measurement_reflns_used 9910
_cell_measurement_temperature 100(2)
_cell_measurement_theta_max 25.34
_cell_measurement_theta_min 2.35
_cell_volume 4923.6(3)
_computing_cell_refinement 'SAINT V8.34A (Bruker, 2005)'
_computing_data_collection 'APEX2 V2014.9-0 (Bruker, 2014)'
_computing_data_reduction
; 
SAINT V8.34A, XPREP v2014/2, SADABS V2014/4 (Bruker, 2014) 
;
_computing_molecular_graphics 'SHELXTL v2014-4 (Bruker, 2014)'
_computing_publication_material 'XCIF V2014-2 (Bruker, 2014)'
_computing_structure_refinement 'SHELX-2014-6 (Sheldrick, 2015)'
_computing_structure_solution 'SHELX-2014-4 (Sheldrick, 2015)'
_diffrn_ambient_temperature 100(2)
_diffrn_measured_fraction_theta_full 0.999
_diffrn_measured_fraction_theta_max 0.998
_diffrn_measurement_device 'Bruker D8 Quest/Photon 100'
_diffrn_measurement_method 'profile data from \f and \w scans'
_diffrn_radiation_monochromator 'multilayer mirrors'
_diffrn_radiation_source 'microfocus sealed tube'
_diffrn_radiation_type MoK\a
_diffrn_radiation_wavelength 0.71073
_diffrn_reflns_av_R_equivalents 0.0330
_diffrn_reflns_av_unetI/netI 0.0336
_diffrn_reflns_Laue_measured_fraction_full 0.999
_diffrn_reflns_Laue_measured_fraction_max 0.998
_diffrn_reflns_limit_h_max 16
_diffrn_reflns_limit_h_min -15
_diffrn_reflns_limit_k_max 21
_diffrn_reflns_limit_k_min -23
_diffrn_reflns_limit_l_max 23
_diffrn_reflns_limit_l_min -23
_diffrn_reflns_number 37855
_diffrn_reflns_point_group_measured_fraction_full 0.999
_diffrn_reflns_point_group_measured_fraction_max 0.998
_diffrn_reflns_theta_full 25.242
_diffrn_reflns_theta_max 25.378
_diffrn_reflns_theta_min 2.381
_exptl_absorpt_coefficient_mu 0.550
_exptl_absorpt_correction_T_max 0.7452
_exptl_absorpt_correction_T_min 0.6892
_exptl_absorpt_correction_type multi-scan
_exptl_absorpt_process_details 'SADABS V2014/4 (Bruker, 2014)'
_exptl_crystal_density_diffrn 1.279
_exptl_crystal_density_method 'not measured'
_exptl_crystal_description plate
_exptl_crystal_F_000 1992
_exptl_crystal_size_max 0.450
_exptl_crystal_size_mid 0.350
_exptl_crystal_size_min 0.140
_refine_diff_density_max 0.228
_refine_diff_density_min -0.284
_refine_diff_density_rms 0.046
_refine_ls_extinction_method none
_refine_ls_goodness_of_fit_ref 1.023
_refine_ls_hydrogen_treatment constr
_refine_ls_matrix_type full
_refine_ls_number_parameters 719
_refine_ls_number_reflns 9019
_refine_ls_number_restraints 461
_refine_ls_restrained_S_all 1.019
_refine_ls_R_factor_all 0.0482
_refine_ls_R_factor_gt 0.0345
_refine_ls_shift/su_max 0.003
_refine_ls_shift/su_mean 0.000
_refine_ls_structure_factor_coef Fsqd
_refine_ls_weighting_details 'w=1/[\s^2^(Fo^2^)+(0.0342P)^2^+2.3634P] where P=(Fo^2^+2Fc^2^)/3'
_refine_ls_weighting_scheme calc
_refine_ls_wR_factor_gt 0.0783
_refine_ls_wR_factor_ref 0.0841
_reflns_Friedel_coverage 0.000
_reflns_number_gt 7401
_reflns_number_total 9019
_reflns_threshold_expression 'I > 2\s(I)'
_cod_data_source_file ja8b09769_si_004.cif
_cod_data_source_block NiONNOK18C6
_cod_database_code 4128051
_shelx_shelxl_version_number 2014/7
_shelx_space_group_comment
;
The symmetry employed for this shelxl refinement is uniquely defined
by the following loop, which should always be used as a source of
symmetry information in preference to the above space-group names.
They are only intended as comments.
;
_shelx_estimated_absorpt_t_min 0.790
_shelx_estimated_absorpt_t_max 0.927

loop_
_space_group_symop_operation_xyz
'x, y, z'
'-x+1/2, y+1/2, -z+1/2'
'-x, -y, -z'
'x-1/2, -y-1/2, z-1/2'

loop_
_atom_site_label
_atom_site_type_symbol
_atom_site_fract_x
_atom_site_fract_y
_atom_site_fract_z
_atom_site_U_iso_or_equiv
_atom_site_adp_type
_atom_site_occupancy
_atom_site_site_symmetry_order
_atom_site_calc_flag
_atom_site_refinement_flags_posn
_atom_site_refinement_flags_adp
_atom_site_refinement_flags_occupancy
_atom_site_disorder_assembly
_atom_site_disorder_group
Ni1 Ni 0.53565(2) 0.20005(2) 0.12986(2) 0.02552(7) Uani 1 1 d . . . . .
K1 K 0.29242(3) 0.41773(2) 0.06361(2) 0.03267(11) Uani 1 1 d D . . . .
F1 F 0.84553(10) 0.03513(7) 0.19066(7) 0.0551(4) Uani 1 1 d . . . . .
F2 F 0.86129(10) 0.10628(8) 0.10953(7) 0.0579(4) Uani 1 1 d . . . . .
F3 F 0.87966(10) 0.13930(8) 0.21593(8) 0.0669(4) Uani 1 1 d . . . . .
F4 F 0.5723(5) -0.0528(3) 0.2229(8) 0.0666(16) Uani 0.81(4) 1 d D U P A 1
F5 F 0.4318(7) -0.0324(5) 0.1600(4) 0.0488(14) Uani 0.81(4) 1 d D U P A 1
F6 F 0.4614(8) 0.0075(5) 0.2652(3) 0.0476(13) Uani 0.81(4) 1 d D U P A 1
F4B F 0.568(2) -0.0549(12) 0.199(2) 0.061(5) Uani 0.19(4) 1 d D U P A 2
F5B F 0.4167(17) -0.024(2) 0.1667(15) 0.038(5) Uani 0.19(4) 1 d D U P A 2
F6B F 0.483(3) -0.0056(19) 0.2721(7) 0.051(4) Uani 0.19(4) 1 d D U P A 2
O1 O 0.56592(10) 0.28698(7) 0.10382(8) 0.0378(3) Uani 1 1 d . . . . .
O2 O 0.40543(10) 0.23026(7) 0.11018(8) 0.0372(3) Uani 1 1 d . . . . .
O3 O 0.19842(12) 0.37038(9) -0.06562(8) 0.0535(4) Uani 1 1 d D . . . .
O6 O 0.35700(12) 0.48412(8) 0.19217(7) 0.0473(4) Uani 1 1 d D . . . .
O7 O 0.40599(11) 0.53881(7) 0.06774(8) 0.0413(4) Uani 1 1 d . . . . .
O8 O 0.27719(11) 0.50321(8) -0.05525(7) 0.0445(4) Uani 1 1 d . . . . .
N1 N 0.67487(11) 0.17646(8) 0.14169(7) 0.0255(3) Uani 1 1 d . . . . .
N2 N 0.48759(11) 0.11462(8) 0.15925(7) 0.0257(3) Uani 1 1 d . . . . .
N3 N 0.48094(13) 0.32600(9) 0.08470(10) 0.0420(4) Uani 1 1 d . . . . .
N4 N 0.39894(13) 0.29690(9) 0.08759(10) 0.0411(4) Uani 1 1 d . . . . .
C1 C 0.71052(14) 0.11578(10) 0.16408(9) 0.0271(4) Uani 1 1 d . . . . .
C2 C 0.65202(15) 0.06197(10) 0.18378(9) 0.0286(4) Uani 1 1 d . . . . .
H2 H 0.6867 0.0214 0.2009 0.034 Uiso 1 1 calc R U . . .
C3 C 0.54721(15) 0.06240(10) 0.18060(9) 0.0281(4) Uani 1 1 d . . . . .
C4 C 0.82371(16) 0.10003(11) 0.16993(11) 0.0377(5) Uani 1 1 d . . . . .
C5 C 0.50248(16) -0.00380(11) 0.20579(11) 0.0387(5) Uani 1 1 d D . . . .
C6 C 0.74433(14) 0.22876(10) 0.12306(10) 0.0289(4) Uani 1 1 d . . . . .
C7 C 0.78470(16) 0.27531(11) 0.17431(11) 0.0384(5) Uani 1 1 d D . . . .
C8 C 0.84883(17) 0.32606(12) 0.15429(14) 0.0495(6) Uani 1 1 d . . . . .
H8 H 0.8780 0.3583 0.1883 0.059 Uiso 1 1 calc R U . . .
C9 C 0.87100(16) 0.33077(12) 0.08649(14) 0.0499(6) Uani 1 1 d . . . . .
H9 H 0.9154 0.3657 0.0742 0.060 Uiso 1 1 calc R U . . .
C10 C 0.82898(16) 0.28514(12) 0.03688(13) 0.0445(6) Uani 1 1 d . . . . .
H10 H 0.8444 0.2888 -0.0099 0.053 Uiso 1 1 calc R U . . .
C11 C 0.76418(15) 0.23354(10) 0.05359(11) 0.0336(5) Uani 1 1 d . . . . .
C12 C 0.37821(14) 0.10759(9) 0.15547(9) 0.0275(4) Uani 1 1 d . . . . .
C13 C 0.32318(15) 0.08806(10) 0.09144(10) 0.0309(4) Uani 1 1 d . . . . .
C14 C 0.21828(16) 0.08381(10) 0.08783(11) 0.0359(5) Uani 1 1 d . . . . .
H14 H 0.1793 0.0696 0.0452 0.043 Uiso 1 1 calc R U . . .
C15 C 0.16952(16) 0.09981(11) 0.14481(11) 0.0382(5) Uani 1 1 d . . . . .
H15 H 0.0977 0.0964 0.1413 0.046 Uiso 1 1 calc R U . . .
C16 C 0.22471(16) 0.12071(11) 0.20647(11) 0.0387(5) Uani 1 1 d . . . . .
H16 H 0.1903 0.1323 0.2452 0.046 Uiso 1 1 calc R U . . .
C17 C 0.33046(15) 0.12533(11) 0.21347(10) 0.0331(5) Uani 1 1 d D . . . .
C19 C 0.71670(19) 0.18506(11) -0.00296(11) 0.0437(6) Uani 1 1 d . . . . .
H19 H 0.6875 0.1456 0.0210 0.052 Uiso 1 1 calc R U . . .
C20 C 0.37439(17) 0.07284(11) 0.02696(10) 0.0376(5) Uani 1 1 d . . . . .
H20 H 0.4494 0.0766 0.0410 0.045 Uiso 1 1 calc R U . . .
C18 C 0.7674(12) 0.2703(7) 0.2509(4) 0.044(2) Uani 0.63(4) 1 d D U P B 1
H18 H 0.7307 0.2264 0.2573 0.052 Uiso 0.63(4) 1 calc R U P B 1
C22 C 0.6989(11) 0.3295(8) 0.2665(7) 0.058(2) Uani 0.63(4) 1 d D U P B 1
H22A H 0.7341 0.3732 0.2617 0.087 Uiso 0.63(4) 1 calc R U P B 1
H22B H 0.6822 0.3251 0.3145 0.087 Uiso 0.63(4) 1 calc R U P B 1
H22C H 0.6362 0.3284 0.2333 0.087 Uiso 0.63(4) 1 calc R U P B 1
C23 C 0.8658(15) 0.2708(7) 0.3029(7) 0.061(3) Uani 0.63(4) 1 d D U P B 1
H23A H 0.9108 0.2341 0.2906 0.092 Uiso 0.63(4) 1 calc R U P B 1
H23B H 0.8495 0.2633 0.3506 0.092 Uiso 0.63(4) 1 calc R U P B 1
H23C H 0.8998 0.3153 0.3006 0.092 Uiso 0.63(4) 1 calc R U P B 1
C18B C 0.743(2) 0.2779(13) 0.2444(7) 0.051(3) Uani 0.37(4) 1 d D U P B 2
H18B H 0.6995 0.2361 0.2466 0.061 Uiso 0.37(4) 1 calc R U P B 2
C22B C 0.675(2) 0.3396(13) 0.2540(12) 0.061(4) Uani 0.37(4) 1 d D U P B 2
H22D H 0.7146 0.3819 0.2513 0.092 Uiso 0.37(4) 1 calc R U P B 2
H22E H 0.6512 0.3368 0.3000 0.092 Uiso 0.37(4) 1 calc R U P B 2
H22F H 0.6172 0.3396 0.2170 0.092 Uiso 0.37(4) 1 calc R U P B 2
C23B C 0.829(2) 0.2727(13) 0.3061(12) 0.062(4) Uani 0.37(4) 1 d D U P B 2
H23D H 0.8697 0.2316 0.3004 0.092 Uiso 0.37(4) 1 calc R U P B 2
H23E H 0.8001 0.2698 0.3503 0.092 Uiso 0.37(4) 1 calc R U P B 2
H23F H 0.8724 0.3136 0.3067 0.092 Uiso 0.37(4) 1 calc R U P B 2
C24 C 0.6294(2) 0.21927(13) -0.05006(13) 0.0591(7) Uani 1 1 d . . . . .
H24A H 0.5783 0.2353 -0.0214 0.089 Uiso 1 1 calc R U . . .
H24B H 0.5985 0.1860 -0.0848 0.089 Uiso 1 1 calc R U . . .
H24C H 0.6554 0.2585 -0.0743 0.089 Uiso 1 1 calc R U . . .
C25 C 0.7934(3) 0.15554(15) -0.04793(14) 0.0740(9) Uani 1 1 d . . . . .
H25A H 0.7605 0.1200 -0.0791 0.111 Uiso 1 1 calc R U . . .
H25B H 0.8507 0.1354 -0.0173 0.111 Uiso 1 1 calc R U . . .
H25C H 0.8181 0.1923 -0.0761 0.111 Uiso 1 1 calc R U . . .
C26 C 0.3442(2) 0.12587(13) -0.03066(11) 0.0535(6) Uani 1 1 d . . . . .
H26A H 0.2711 0.1224 -0.0465 0.080 Uiso 1 1 calc R U . . .
H26B H 0.3820 0.1172 -0.0703 0.080 Uiso 1 1 calc R U . . .
H26C H 0.3600 0.1721 -0.0121 0.080 Uiso 1 1 calc R U . . .
C27 C 0.3521(2) 0.00046(12) -0.00086(12) 0.0509(6) Uani 1 1 d . . . . .
H27A H 0.3756 -0.0330 0.0358 0.076 Uiso 1 1 calc R U . . .
H27B H 0.3875 -0.0073 -0.0418 0.076 Uiso 1 1 calc R U . . .
H27C H 0.2788 -0.0049 -0.0145 0.076 Uiso 1 1 calc R U . . .
C21 C 0.3897(10) 0.1562(8) 0.2793(4) 0.035(2) Uani 0.63(4) 1 d D U P C 1
H21 H 0.4622 0.1414 0.2813 0.042 Uiso 0.63(4) 1 calc R U P C 1
C28 C 0.3874(13) 0.2349(8) 0.2799(9) 0.047(2) Uani 0.63(4) 1 d D U P C 1
H28A H 0.4152 0.2525 0.2386 0.071 Uiso 0.63(4) 1 calc R U P C 1
H28B H 0.4284 0.2519 0.3226 0.071 Uiso 0.63(4) 1 calc R U P C 1
H28C H 0.3171 0.2507 0.2789 0.071 Uiso 0.63(4) 1 calc R U P C 1
C29 C 0.3491(11) 0.1280(10) 0.3450(7) 0.050(2) Uani 0.63(4) 1 d D U P C 1
H29A H 0.2836 0.1496 0.3496 0.075 Uiso 0.63(4) 1 calc R U P C 1
H29B H 0.3976 0.1384 0.3866 0.075 Uiso 0.63(4) 1 calc R U P C 1
H29C H 0.3402 0.0782 0.3406 0.075 Uiso 0.63(4) 1 calc R U P C 1
C21B C 0.3873(18) 0.1442(14) 0.2849(7) 0.037(3) Uani 0.37(4) 1 d D U P C 2
H21B H 0.4610 0.1354 0.2828 0.045 Uiso 0.37(4) 1 calc R U P C 2
C28B C 0.375(2) 0.2217(14) 0.2924(13) 0.048(4) Uani 0.37(4) 1 d D U P C 2
H28D H 0.3918 0.2448 0.2502 0.072 Uiso 0.37(4) 1 calc R U P C 2
H28E H 0.4198 0.2381 0.3335 0.072 Uiso 0.37(4) 1 calc R U P C 2
H28F H 0.3040 0.2321 0.2983 0.072 Uiso 0.37(4) 1 calc R U P C 2
C29B C 0.359(2) 0.1048(15) 0.3488(13) 0.053(4) Uani 0.37(4) 1 d D U P C 2
H29D H 0.2871 0.1131 0.3533 0.079 Uiso 0.37(4) 1 calc R U P C 2
H29E H 0.4013 0.1207 0.3913 0.079 Uiso 0.37(4) 1 calc R U P C 2
H29F H 0.3698 0.0556 0.3425 0.079 Uiso 0.37(4) 1 calc R U P C 2
O4 O 0.1317(6) 0.3236(4) 0.0670(4) 0.0418(14) Uani 0.597(16) 1 d D U P D 1
O5 O 0.2408(6) 0.3731(4) 0.1913(3) 0.0412(13) Uani 0.597(16) 1 d D U P D 1
C30 C 0.1203(9) 0.3215(6) -0.0574(5) 0.065(2) Uani 0.597(16) 1 d D U P D 1
H30A H 0.1134 0.2899 -0.0981 0.078 Uiso 0.597(16) 1 calc R U P D 1
H30B H 0.0551 0.3463 -0.0581 0.078 Uiso 0.597(16) 1 calc R U P D 1
C31 C 0.1384(9) 0.2799(5) 0.0083(5) 0.0535(18) Uani 0.597(16) 1 d D U P D 1
H31A H 0.0870 0.2429 0.0070 0.064 Uiso 0.597(16) 1 calc R U P D 1
H31B H 0.2065 0.2584 0.0125 0.064 Uiso 0.597(16) 1 calc R U P D 1
C32 C 0.1406(6) 0.2873(4) 0.1310(5) 0.0426(16) Uani 0.597(16) 1 d D U P D 1
H32A H 0.2016 0.2576 0.1351 0.051 Uiso 0.597(16) 1 calc R U P D 1
H32B H 0.0803 0.2575 0.1321 0.051 Uiso 0.597(16) 1 calc R U P D 1
C33 C 0.1488(6) 0.3362(4) 0.1908(5) 0.0445(15) Uani 0.597(16) 1 d D U P D 1
H33A H 0.0905 0.3683 0.1853 0.053 Uiso 0.597(16) 1 calc R U P D 1
H33B H 0.1488 0.3110 0.2355 0.053 Uiso 0.597(16) 1 calc R U P D 1
C34 C 0.2700(7) 0.4113(5) 0.2537(4) 0.0449(15) Uani 0.597(16) 1 d D U P D 1
H34A H 0.2701 0.3814 0.2953 0.054 Uiso 0.597(16) 1 calc R U P D 1
H34B H 0.2216 0.4494 0.2573 0.054 Uiso 0.597(16) 1 calc R U P D 1
C35 C 0.3726(7) 0.4389(4) 0.2508(4) 0.0451(16) Uani 0.597(16) 1 d D U P D 1
H35A H 0.3980 0.4640 0.2944 0.054 Uiso 0.597(16) 1 calc R U P D 1
H35B H 0.4211 0.4019 0.2432 0.054 Uiso 0.597(16) 1 calc R U P D 1
O4B O 0.1383(9) 0.3140(6) 0.0492(5) 0.040(2) Uani 0.403(16) 1 d D U P D 2
O5B O 0.2344(8) 0.3552(6) 0.1814(5) 0.0416(17) Uani 0.403(16) 1 d D U P D 2
C30B C 0.1229(13) 0.3184(8) -0.0758(7) 0.057(2) Uani 0.403(16) 1 d D U P D 2
H30C H 0.1281 0.2920 -0.1192 0.068 Uiso 0.403(16) 1 calc R U P D 2
H30D H 0.0539 0.3384 -0.0785 0.068 Uiso 0.403(16) 1 calc R U P D 2
C31B C 0.1460(14) 0.2746(8) -0.0127(6) 0.050(2) Uani 0.403(16) 1 d D U P D 2
H31C H 0.0977 0.2357 -0.0153 0.060 Uiso 0.403(16) 1 calc R U P D 2
H31D H 0.2155 0.2557 -0.0108 0.060 Uiso 0.403(16) 1 calc R U P D 2
C32B C 0.1443(9) 0.2719(6) 0.1095(6) 0.0423(19) Uani 0.403(16) 1 d D U P D 2
H32C H 0.2072 0.2441 0.1136 0.051 Uiso 0.403(16) 1 calc R U P D 2
H32D H 0.0856 0.2401 0.1054 0.051 Uiso 0.403(16) 1 calc R U P D 2
C33B C 0.1443(7) 0.3156(7) 0.1722(6) 0.044(2) Uani 0.403(16) 1 d D U P D 2
H33C H 0.0843 0.3463 0.1663 0.053 Uiso 0.403(16) 1 calc R U P D 2
H33D H 0.1407 0.2866 0.2141 0.053 Uiso 0.403(16) 1 calc R U P D 2
C34B C 0.2434(10) 0.3983(7) 0.2415(6) 0.047(2) Uani 0.403(16) 1 d D U P D 2
H34C H 0.2407 0.3703 0.2842 0.057 Uiso 0.403(16) 1 calc R U P D 2
H34D H 0.1866 0.4317 0.2375 0.057 Uiso 0.403(16) 1 calc R U P D 2
C35B C 0.3417(11) 0.4354(6) 0.2465(5) 0.049(3) Uani 0.403(16) 1 d D U P D 2
H35C H 0.3512 0.4602 0.2919 0.059 Uiso 0.403(16) 1 calc R U P D 2
H35D H 0.3963 0.4006 0.2484 0.059 Uiso 0.403(16) 1 calc R U P D 2
C36 C 0.45094(19) 0.51772(15) 0.18881(14) 0.0604(7) Uani 1 1 d . . . . .
H36A H 0.5025 0.4841 0.1777 0.072 Uiso 1 1 calc R U . . .
H36B H 0.4754 0.5393 0.2346 0.072 Uiso 1 1 calc R U . . .
C37 C 0.43494(18) 0.57061(13) 0.13348(13) 0.0537(7) Uani 1 1 d . . . . .
H37A H 0.3812 0.6029 0.1438 0.064 Uiso 1 1 calc R U . . .
H37B H 0.4984 0.5971 0.1322 0.064 Uiso 1 1 calc R U . . .
C38 C 0.37159(18) 0.58763(12) 0.01492(13) 0.0480(6) Uani 1 1 d . . . . .
H38A H 0.4223 0.6249 0.0146 0.058 Uiso 1 1 calc R U . . .
H38B H 0.3068 0.6082 0.0249 0.058 Uiso 1 1 calc R U . . .
C39 C 0.35646(17) 0.55293(12) -0.05446(12) 0.0469(6) Uani 1 1 d . . . . .
H39A H 0.3381 0.5872 -0.0920 0.056 Uiso 1 1 calc R U . . .
H39B H 0.4202 0.5301 -0.0632 0.056 Uiso 1 1 calc R U . . .
C40 C 0.2605(2) 0.46802(15) -0.12000(12) 0.0599(7) Uani 1 1 d . . . . .
H40A H 0.3222 0.4420 -0.1274 0.072 Uiso 1 1 calc R U . . .
H40B H 0.2457 0.5014 -0.1589 0.072 Uiso 1 1 calc R U . . .
C41 C 0.1735(2) 0.42012(15) -0.11971(13) 0.0645(8) Uani 1 1 d . . . . .
H41A H 0.1121 0.4459 -0.1112 0.077 Uiso 1 1 calc R U . . .
H41B H 0.1593 0.3969 -0.1658 0.077 Uiso 1 1 calc R U . . .

loop_
_atom_site_aniso_label
_atom_site_aniso_U_11
_atom_site_aniso_U_22
_atom_site_aniso_U_33
_atom_site_aniso_U_23
_atom_site_aniso_U_13
_atom_site_aniso_U_12
Ni1 0.02586(13) 0.02300(13) 0.02804(13) 0.00221(10) 0.00483(10) -0.00149(10)
K1 0.0320(2) 0.0352(2) 0.0295(2) 0.00301(18) -0.00116(18) 0.00421(19)
F1 0.0427(7) 0.0469(8) 0.0735(9) 0.0176(7) -0.0009(7) 0.0116(6)
F2 0.0435(8) 0.0739(10) 0.0593(9) 0.0180(7) 0.0175(7) 0.0180(7)
F3 0.0447(8) 0.0646(9) 0.0813(11) -0.0173(8) -0.0297(8) 0.0043(7)
F4 0.0622(16) 0.0458(16) 0.093(4) 0.045(2) 0.017(2) 0.0103(12)
F5 0.072(2) 0.029(2) 0.045(2) 0.0006(13) 0.0033(18) -0.0113(19)
F6 0.064(3) 0.052(3) 0.0278(14) 0.0159(13) 0.0101(15) -0.0132(19)
F4B 0.067(7) 0.034(6) 0.086(11) 0.040(7) 0.029(7) 0.006(5)
F5B 0.059(7) 0.023(8) 0.031(7) 0.007(5) -0.001(6) -0.008(6)
F6B 0.071(9) 0.049(9) 0.028(5) 0.029(5) -0.012(6) -0.010(6)
O1 0.0288(7) 0.0277(8) 0.0569(9) 0.0109(7) 0.0056(7) 0.0009(6)
O2 0.0295(7) 0.0252(7) 0.0580(9) 0.0092(7) 0.0106(7) 0.0008(6)
O3 0.0487(10) 0.0578(11) 0.0492(10) -0.0058(8) -0.0113(8) -0.0052(8)
O6 0.0492(10) 0.0599(10) 0.0320(8) -0.0077(7) 0.0025(7) 0.0155(8)
O7 0.0384(8) 0.0391(8) 0.0473(9) -0.0070(7) 0.0087(7) 0.0047(7)
O8 0.0417(9) 0.0542(10) 0.0374(8) 0.0105(7) 0.0048(7) 0.0047(7)
N1 0.0278(8) 0.0275(8) 0.0206(8) -0.0005(6) 0.0004(6) -0.0035(7)
N2 0.0317(8) 0.0267(8) 0.0196(8) 0.0012(6) 0.0063(7) -0.0013(7)
N3 0.0341(10) 0.0317(10) 0.0608(12) 0.0124(9) 0.0088(9) 0.0041(8)
N4 0.0350(10) 0.0312(10) 0.0587(12) 0.0114(9) 0.0122(9) 0.0053(8)
C1 0.0309(10) 0.0340(11) 0.0150(9) -0.0012(8) -0.0027(8) 0.0029(9)
C2 0.0404(11) 0.0278(10) 0.0167(9) 0.0039(8) 0.0002(8) 0.0044(9)
C3 0.0392(11) 0.0286(10) 0.0170(9) 0.0029(8) 0.0048(8) -0.0019(9)
C4 0.0370(12) 0.0389(12) 0.0353(12) 0.0048(10) -0.0028(10) 0.0032(10)
C5 0.0440(13) 0.0352(12) 0.0370(12) 0.0110(10) 0.0057(10) -0.0011(10)
C6 0.0227(9) 0.0297(10) 0.0327(10) 0.0031(8) -0.0020(8) -0.0019(8)
C7 0.0361(11) 0.0358(12) 0.0403(12) -0.0004(10) -0.0061(10) -0.0068(10)
C8 0.0390(13) 0.0410(13) 0.0636(16) -0.0025(12) -0.0115(12) -0.0136(11)
C9 0.0303(12) 0.0440(14) 0.0749(18) 0.0160(13) 0.0046(12) -0.0094(10)
C10 0.0365(12) 0.0451(13) 0.0538(14) 0.0123(11) 0.0136(11) 0.0004(10)
C11 0.0313(11) 0.0326(11) 0.0372(11) 0.0055(9) 0.0050(9) 0.0018(9)
C12 0.0320(10) 0.0246(10) 0.0267(10) 0.0048(8) 0.0063(8) -0.0049(8)
C13 0.0394(11) 0.0259(10) 0.0278(10) 0.0010(8) 0.0063(9) -0.0065(9)
C14 0.0400(12) 0.0362(12) 0.0305(11) 0.0020(9) 0.0011(9) -0.0109(10)
C15 0.0321(11) 0.0439(13) 0.0386(12) 0.0098(10) 0.0050(9) -0.0078(10)
C16 0.0361(12) 0.0516(14) 0.0303(11) 0.0077(10) 0.0119(9) -0.0018(10)
C17 0.0343(11) 0.0402(12) 0.0253(10) 0.0047(9) 0.0061(8) -0.0022(9)
C19 0.0667(16) 0.0368(12) 0.0286(11) 0.0025(9) 0.0106(11) -0.0045(11)
C20 0.0404(12) 0.0444(13) 0.0284(11) -0.0068(9) 0.0055(9) -0.0071(10)
C18 0.054(5) 0.042(3) 0.031(3) -0.005(2) -0.011(3) -0.009(3)
C22 0.057(5) 0.071(5) 0.040(4) -0.008(3) -0.011(3) -0.003(4)
C23 0.075(7) 0.054(3) 0.046(4) -0.011(3) -0.030(4) -0.003(5)
C18B 0.062(7) 0.049(6) 0.033(4) -0.008(4) -0.021(4) -0.007(6)
C22B 0.078(9) 0.079(7) 0.027(6) -0.012(5) 0.003(6) 0.015(7)
C23B 0.076(10) 0.053(5) 0.051(6) -0.006(4) -0.009(7) -0.008(8)
C24 0.0818(19) 0.0497(15) 0.0410(14) -0.0010(11) -0.0098(13) -0.0114(14)
C25 0.111(2) 0.072(2) 0.0447(15) -0.0008(14) 0.0324(16) 0.0058(18)
C26 0.0750(17) 0.0560(15) 0.0326(12) 0.0048(11) 0.0193(12) -0.0048(13)
C27 0.0650(16) 0.0492(14) 0.0369(12) -0.0140(11) 0.0002(11) 0.0014(12)
C21 0.033(3) 0.052(5) 0.021(2) 0.000(3) 0.009(2) 0.003(3)
C28 0.046(4) 0.052(5) 0.042(5) -0.014(3) 0.003(3) 0.002(3)
C29 0.042(3) 0.084(7) 0.023(3) 0.004(4) 0.003(2) -0.001(4)
C21B 0.035(4) 0.049(6) 0.028(5) 0.007(4) 0.004(4) -0.004(4)
C28B 0.049(7) 0.066(8) 0.029(6) -0.007(5) 0.002(5) 0.005(6)
C29B 0.045(6) 0.088(9) 0.029(4) 0.016(7) 0.014(4) 0.000(7)
O4 0.0315(18) 0.035(2) 0.059(3) -0.002(2) 0.007(2) 0.0014(15)
O5 0.0430(19) 0.048(3) 0.034(2) -0.0016(19) 0.0099(17) 0.0036(19)
C30 0.071(3) 0.066(3) 0.050(4) -0.021(3) -0.022(3) -0.017(3)
C31 0.050(3) 0.044(3) 0.063(4) -0.016(3) -0.004(4) -0.008(2)
C32 0.031(2) 0.041(3) 0.057(4) 0.000(3) 0.011(3) 0.006(2)
C33 0.038(2) 0.047(3) 0.051(3) 0.005(3) 0.018(2) 0.006(2)
C34 0.047(4) 0.061(3) 0.027(2) -0.004(2) 0.007(2) 0.011(3)
C35 0.041(4) 0.064(3) 0.027(2) -0.007(2) -0.011(2) 0.019(2)
O4B 0.034(3) 0.046(4) 0.040(4) 0.007(3) 0.005(3) 0.004(3)
O5B 0.036(3) 0.054(4) 0.037(3) 0.005(3) 0.013(2) 0.011(3)
C30B 0.061(4) 0.054(4) 0.048(5) -0.011(4) -0.019(4) -0.013(3)
C31B 0.057(3) 0.041(3) 0.050(5) -0.005(4) 0.001(4) -0.009(3)
C32B 0.034(3) 0.046(4) 0.047(4) 0.007(3) 0.006(3) -0.002(3)
C33B 0.034(3) 0.058(5) 0.040(4) 0.008(3) 0.009(3) 0.005(4)
C34B 0.050(4) 0.062(4) 0.032(4) 0.004(3) 0.012(3) 0.016(3)
C35B 0.052(6) 0.067(4) 0.025(3) -0.011(3) -0.010(4) 0.027(4)
C36 0.0442(14) 0.0787(19) 0.0547(16) -0.0276(14) -0.0072(12) 0.0105(14)
C37 0.0395(13) 0.0561(16) 0.0651(17) -0.0250(13) 0.0050(12) -0.0030(12)
C38 0.0482(14) 0.0372(13) 0.0621(16) 0.0075(11) 0.0206(12) 0.0033(11)
C39 0.0429(13) 0.0472(14) 0.0532(14) 0.0154(11) 0.0162(11) 0.0030(11)
C40 0.0593(16) 0.087(2) 0.0320(13) 0.0063(13) -0.0007(11) -0.0026(15)
C41 0.0652(17) 0.089(2) 0.0330(13) 0.0064(13) -0.0156(12) -0.0046(16)

loop_
_atom_type_symbol
_atom_type_description
_atom_type_scat_dispersion_real
_atom_type_scat_dispersion_imag
_atom_type_scat_source
C C 0.0033 0.0016 'International Tables Vol C Tables 4.2.6.8 and 6.1.1.4'
H H 0.0000 0.0000 'International Tables Vol C Tables 4.2.6.8 and 6.1.1.4'
N N 0.0061 0.0033 'International Tables Vol C Tables 4.2.6.8 and 6.1.1.4'
O O 0.0106 0.0060 'International Tables Vol C Tables 4.2.6.8 and 6.1.1.4'
F F 0.0171 0.0103 'International Tables Vol C Tables 4.2.6.8 and 6.1.1.4'
K K 0.2009 0.2494 'International Tables Vol C Tables 4.2.6.8 and 6.1.1.4'
Ni Ni 0.3393 1.1124 'International Tables Vol C Tables 4.2.6.8 and 6.1.1.4'

loop_
_geom_angle_atom_site_label_1
_geom_angle_atom_site_label_2
_geom_angle_atom_site_label_3
_geom_angle
O2 Ni1 O1 83.16(6)
O2 Ni1 N1 172.86(6)
O1 Ni1 N1 90.63(6)
O2 Ni1 N2 89.85(6)
O1 Ni1 N2 172.44(6)
N1 Ni1 N2 96.52(7)
N4 K1 O5B 71.3(3)
N4 K1 O5 76.42(18)
N4 K1 O3 91.54(5)
O5B K1 O3 116.3(2)
O5 K1 O3 123.45(16)
N4 K1 O7 116.90(5)
O5B K1 O7 123.7(2)
O5 K1 O7 115.76(17)
O3 K1 O7 118.79(5)
N4 K1 O8 128.48(5)
O5B K1 O8 157.9(3)
O5 K1 O8 154.79(18)
O3 K1 O8 59.71(5)
O7 K1 O8 60.32(4)
N4 K1 O6 98.89(5)
O5B K1 O6 64.5(2)
O5 K1 O6 56.66(17)
O3 K1 O6 169.02(5)
O7 K1 O6 59.17(5)
O8 K1 O6 114.94(5)
N4 K1 O4 79.35(18)
O5 K1 O4 60.02(15)
O3 K1 O4 63.49(17)
O7 K1 O4 162.71(18)
O8 K1 O4 115.41(17)
O6 K1 O4 114.93(18)
N4 K1 O4B 76.0(3)
O5B K1 O4B 59.8(2)
O3 K1 O4B 56.6(2)
O7 K1 O4B 167.0(3)
O8 K1 O4B 111.39(19)
O6 K1 O4B 122.6(2)
N4 K1 N3 23.80(5)
O5B K1 N3 86.9(3)
O5 K1 N3 89.59(18)
O3 K1 N3 100.85(5)
O7 K1 N3 93.39(5)
O8 K1 N3 115.05(5)
O6 K1 N3 90.11(5)
O4 K1 N3 103.11(18)
O4B K1 N3 99.4(3)
N4 K1 C31 70.03(18)
O5 K1 C31 79.84(16)
O3 K1 C31 44.86(18)
O7 K1 C31 163.61(18)
O8 K1 C31 103.49(18)
O6 K1 C31 136.45(18)
O4 K1 C31 23.57(14)
N3 K1 C31 91.64(18)
N4 K1 C35B 83.8(2)
O5B K1 C35B 42.14(18)
O3 K1 C35B 158.24(17)
O7 K1 C35B 81.94(16)
O8 K1 C35B 137.76(17)
O6 K1 C35B 23.32(16)
O4B K1 C35B 101.7(2)
N3 K1 C35B 83.3(3)
N3 O1 Ni1 112.60(11)
N4 O2 Ni1 113.05(11)
C30B O3 C41 106.9(6)
C41 O3 C30 115.4(5)
C30B O3 K1 125.8(5)
C41 O3 K1 117.29(14)
C30 O3 K1 111.6(4)
C36 O6 C35 106.5(4)
C36 O6 C35B 122.9(5)
C36 O6 K1 109.86(12)
C35 O6 K1 114.0(4)
C35B O6 K1 106.1(5)
C37 O7 C38 111.68(18)
C37 O7 K1 118.50(14)
C38 O7 K1 114.96(13)
C40 O8 C39 111.60(17)
C40 O8 K1 114.52(14)
C39 O8 K1 114.71(12)
C1 N1 C6 119.66(16)
C1 N1 Ni1 123.97(13)
C6 N1 Ni1 116.36(12)
C3 N2 C12 119.90(15)
C3 N2 Ni1 123.84(13)
C12 N2 Ni1 116.24(11)
N4 N3 O1 115.72(16)
N4 N3 K1 64.05(11)
O1 N3 K1 172.07(13)
N3 N4 O2 115.47(16)
N3 N4 K1 92.15(12)
O2 N4 K1 150.89(12)
N1 C1 C2 125.02(17)
N1 C1 C4 120.72(17)
C2 C1 C4 114.26(17)
C3 C2 C1 125.40(18)
C3 C2 H2 117.3
C1 C2 H2 117.3
N2 C3 C2 125.21(17)
N2 C3 C5 120.44(17)
C2 C3 C5 114.34(17)
F3 C4 F2 106.80(18)
F3 C4 F1 105.36(16)
F2 C4 F1 104.71(17)
F3 C4 C1 113.30(17)
F2 C4 C1 113.43(16)
F1 C4 C1 112.51(17)
F6B C5 F5B 105.5(11)
F6B C5 F4B 106.5(9)
F5B C5 F4B 104.3(11)
F5 C5 F4 105.7(4)
F5 C5 F6 107.5(4)
F4 C5 F6 104.6(3)
F5 C5 C3 114.7(5)
F6B C5 C3 117.4(15)
F5B C5 C3 113.8(16)
F4B C5 C3 108.2(13)
F4 C5 C3 113.2(4)
F6 C5 C3 110.5(4)
C7 C6 C11 121.92(18)
C7 C6 N1 118.72(17)
C11 C6 N1 119.25(17)
C8 C7 C6 117.3(2)
C8 C7 C18 119.2(5)
C6 C7 C18 123.3(5)
C8 C7 C18B 121.9(10)
C6 C7 C18B 119.6(10)
C9 C8 C7 121.6(2)
C9 C8 H8 119.2
C7 C8 H8 119.2
C10 C9 C8 119.9(2)
C10 C9 H9 120.1
C8 C9 H9 120.1
C9 C10 C11 121.2(2)
C9 C10 H10 119.4
C11 C10 H10 119.4
C10 C11 C6 118.0(2)
C10 C11 C19 119.86(19)
C6 C11 C19 122.11(18)
C17 C12 C13 122.00(18)
C17 C12 N2 119.56(16)
C13 C12 N2 118.27(16)
C14 C13 C12 117.73(18)
C14 C13 C20 120.09(18)
C12 C13 C20 122.17(18)
C15 C14 C13 121.31(19)
C15 C14 H14 119.3
C13 C14 H14 119.3
C16 C15 C14 120.00(19)
C16 C15 H15 120.0
C14 C15 H15 120.0
C15 C16 C17 121.29(19)
C15 C16 H16 119.4
C17 C16 H16 119.4
C16 C17 C12 117.63(18)
C16 C17 C21B 118.4(10)
C12 C17 C21B 123.8(10)
C16 C17 C21 120.6(6)
C12 C17 C21 121.4(6)
C11 C19 C24 111.48(18)
C11 C19 C25 113.2(2)
C24 C19 C25 109.8(2)
C11 C19 H19 107.4
C24 C19 H19 107.4
C25 C19 H19 107.4
C13 C20 C27 112.33(18)
C13 C20 C26 110.86(18)
C27 C20 C26 110.50(18)
C13 C20 H20 107.6
C27 C20 H20 107.6
C26 C20 H20 107.6
C22 C18 C7 108.2(8)
C22 C18 C23 110.3(5)
C7 C18 C23 113.8(8)
C22 C18 H18 108.1
C7 C18 H18 108.1
C23 C18 H18 108.1
C18 C22 H22A 109.5
C18 C22 H22B 109.5
H22A C22 H22B 109.5
C18 C22 H22C 109.5
H22A C22 H22C 109.5
H22B C22 H22C 109.5
C18 C23 H23A 109.5
C18 C23 H23B 109.5
H23A C23 H23B 109.5
C18 C23 H23C 109.5
H23A C23 H23C 109.5
H23B C23 H23C 109.5
C22B C18B C7 115.0(15)
C22B C18B C23B 110.4(9)
C7 C18B C23B 110.8(15)
C22B C18B H18B 106.7
C7 C18B H18B 106.7
C23B C18B H18B 106.7
C18B C22B H22D 109.5
C18B C22B H22E 109.5
H22D C22B H22E 109.5
C18B C22B H22F 109.5
H22D C22B H22F 109.5
H22E C22B H22F 109.5
C18B C23B H23D 109.5
C18B C23B H23E 109.5
H23D C23B H23E 109.5
C18B C23B H23F 109.5
H23D C23B H23F 109.5
H23E C23B H23F 109.5
C19 C24 H24A 109.5
C19 C24 H24B 109.5
H24A C24 H24B 109.5
C19 C24 H24C 109.5
H24A C24 H24C 109.5
H24B C24 H24C 109.5
C19 C25 H25A 109.5
C19 C25 H25B 109.5
H25A C25 H25B 109.5
C19 C25 H25C 109.5
H25A C25 H25C 109.5
H25B C25 H25C 109.5
C20 C26 H26A 109.5
C20 C26 H26B 109.5
H26A C26 H26B 109.5
C20 C26 H26C 109.5
H26A C26 H26C 109.5
H26B C26 H26C 109.5
C20 C27 H27A 109.5
C20 C27 H27B 109.5
H27A C27 H27B 109.5
C20 C27 H27C 109.5
H27A C27 H27C 109.5
H27B C27 H27C 109.5
C17 C21 C28 113.0(10)
C17 C21 C29 110.1(9)
C28 C21 C29 109.9(5)
C17 C21 H21 107.9
C28 C21 H21 107.9
C29 C21 H21 107.9
C21 C28 H28A 109.5
C21 C28 H28B 109.5
H28A C28 H28B 109.5
C21 C28 H28C 109.5
H28A C28 H28C 109.5
H28B C28 H28C 109.5
C21 C29 H29A 109.5
C21 C29 H29B 109.5
H29A C29 H29B 109.5
C21 C29 H29C 109.5
H29A C29 H29C 109.5
H29B C29 H29C 109.5
C17 C21B C28B 106.0(18)
C17 C21B C29B 117.1(17)
C28B C21B C29B 112.1(10)
C17 C21B H21B 107.1
C28B C21B H21B 107.1
C29B C21B H21B 107.1
C21B C28B H28D 109.5
C21B C28B H28E 109.5
H28D C28B H28E 109.5
C21B C28B H28F 109.5
H28D C28B H28F 109.5
H28E C28B H28F 109.5
C21B C29B H29D 109.5
C21B C29B H29E 109.5
H29D C29B H29E 109.5
C21B C29B H29F 109.5
H29D C29B H29F 109.5
H29E C29B H29F 109.5
C32 O4 C31 112.6(5)
C32 O4 K1 111.6(4)
C31 O4 K1 104.1(5)
C33 O5 C34 114.3(5)
C33 O5 K1 117.8(4)
C34 O5 K1 120.7(4)
O3 C30 C31 114.6(7)
O3 C30 H30A 108.6
C31 C30 H30A 108.6
O3 C30 H30B 108.6
C31 C30 H30B 108.6
H30A C30 H30B 107.6
O4 C31 C30 109.0(5)
O4 C31 K1 52.3(4)
C30 C31 K1 82.0(4)
O4 C31 H31A 109.9
C30 C31 H31A 109.9
K1 C31 H31A 161.9
O4 C31 H31B 109.9
C30 C31 H31B 109.9
K1 C31 H31B 78.8
H31A C31 H31B 108.3
O4 C32 C33 110.1(4)
O4 C32 H32A 109.7
C33 C32 H32A 109.7
O4 C32 H32B 109.7
C33 C32 H32B 109.7
H32A C32 H32B 108.2
O5 C33 C32 107.8(4)
O5 C33 H33A 110.1
C32 C33 H33A 110.1
O5 C33 H33B 110.1
C32 C33 H33B 110.1
H33A C33 H33B 108.5
O5 C34 C35 108.1(5)
O5 C34 H34A 110.1
C35 C34 H34A 110.1
O5 C34 H34B 110.1
C35 C34 H34B 110.1
H34A C34 H34B 108.4
O6 C35 C34 102.5(6)
O6 C35 H35A 111.3
C34 C35 H35A 111.3
O6 C35 H35B 111.3
C34 C35 H35B 111.3
H35A C35 H35B 109.2
C32B O4B C31B 111.6(7)
C32B O4B K1 111.6(5)
C31B O4B K1 109.3(8)
C33B O5B C34B 113.7(7)
C33B O5B K1 117.4(5)
C34B O5B K1 113.8(6)
O3 C30B C31B 103.3(9)
O3 C30B H30C 111.1
C31B C30B H30C 111.1
O3 C30B H30D 111.1
C31B C30B H30D 111.1
H30C C30B H30D 109.1
O4B C31B C30B 110.1(8)
O4B C31B H31C 109.6
C30B C31B H31C 109.6
O4B C31B H31D 109.6
C30B C31B H31D 109.6
H31C C31B H31D 108.2
O4B C32B C33B 109.2(7)
O4B C32B H32C 109.8
C33B C32B H32C 109.8
O4B C32B H32D 109.8
C33B C32B H32D 109.8
H32C C32B H32D 108.3
O5B C33B C32B 109.0(7)
O5B C33B H33C 109.9
C32B C33B H33C 109.9
O5B C33B H33D 109.9
C32B C33B H33D 109.9
H33C C33B H33D 108.3
O5B C34B C35B 108.6(7)
O5B C34B H34C 110.0
C35B C34B H34C 110.0
O5B C34B H34D 110.0
C35B C34B H34D 110.0
H34C C34B H34D 108.3
O6 C35B C34B 118.6(8)
O6 C35B K1 50.6(4)
C34B C35B K1 80.8(5)
O6 C35B H35C 107.7
C34B C35B H35C 107.7
K1 C35B H35C 156.4
O6 C35B H35D 107.7
C34B C35B H35D 107.7
K1 C35B H35D 90.5
H35C C35B H35D 107.1
O6 C36 C37 108.09(19)
O6 C36 H36A 110.1
C37 C36 H36A 110.1
O6 C36 H36B 110.1
C37 C36 H36B 110.1
H36A C36 H36B 108.4
O7 C37 C36 109.6(2)
O7 C37 H37A 109.8
C36 C37 H37A 109.8
O7 C37 H37B 109.8
C36 C37 H37B 109.8
H37A C37 H37B 108.2
O7 C38 C39 109.27(18)
O7 C38 H38A 109.8
C39 C38 H38A 109.8
O7 C38 H38B 109.8
C39 C38 H38B 109.8
H38A C38 H38B 108.3
O8 C39 C38 109.29(18)
O8 C39 H39A 109.8
C38 C39 H39A 109.8
O8 C39 H39B 109.8
C38 C39 H39B 109.8
H39A C39 H39B 108.3
O8 C40 C41 109.5(2)
O8 C40 H40A 109.8
C41 C40 H40A 109.8
O8 C40 H40B 109.8
C41 C40 H40B 109.8
H40A C40 H40B 108.2
O3 C41 C40 108.8(2)
O3 C41 H41A 109.9
C40 C41 H41A 109.9
O3 C41 H41B 109.9
C40 C41 H41B 109.9
H41A C41 H41B 108.3

loop_
_geom_bond_atom_site_label_1
_geom_bond_atom_site_label_2
_geom_bond_distance
Ni1 O2 1.8187(13)
Ni1 O1 1.8241(13)
Ni1 N1 1.8895(15)
Ni1 N2 1.8936(15)
K1 N4 2.7519(17)
K1 O5B 2.766(9)
K1 O5 2.773(6)
K1 O3 2.7855(16)
K1 O7 2.7934(15)
K1 O8 2.8112(15)
K1 O6 2.8198(15)
K1 O4 2.820(6)
K1 O4B 2.862(9)
K1 N3 3.0584(18)
K1 C31 3.456(10)
K1 C35B 3.507(10)
F1 C4 1.345(2)
F2 C4 1.328(2)
F3 C4 1.321(2)
F4 C5 1.340(3)
F5 C5 1.322(4)
F6 C5 1.346(3)
F4B C5 1.339(7)
F5B C5 1.337(8)
F6B C5 1.335(7)
O1 N3 1.370(2)
O2 N4 1.367(2)
O3 C30B 1.420(7)
O3 C41 1.427(3)
O3 C30 1.431(5)
O6 C36 1.417(3)
O6 C35 1.423(5)
O6 C35B 1.445(7)
O7 C37 1.414(3)
O7 C38 1.421(3)
O8 C40 1.412(3)
O8 C39 1.429(3)
N1 C1 1.323(2)
N1 C6 1.450(2)
N2 C3 1.320(2)
N2 C12 1.451(2)
N3 N4 1.235(2)
C1 C2 1.386(3)
C1 C4 1.524(3)
C2 C3 1.385(3)
C2 H2 0.9500
C3 C5 1.524(3)
C6 C7 1.393(3)
C6 C11 1.397(3)
C7 C8 1.391(3)
C7 C18 1.522(5)
C7 C18B 1.526(8)
C8 C9 1.376(3)
C8 H8 0.9500
C9 C10 1.367(3)
C9 H9 0.9500
C10 C11 1.387(3)
C10 H10 0.9500
C11 C19 1.513(3)
C12 C17 1.396(3)
C12 C13 1.398(3)
C13 C14 1.388(3)
C13 C20 1.519(3)
C14 C15 1.379(3)
C14 H14 0.9500
C15 C16 1.370(3)
C15 H15 0.9500
C16 C17 1.396(3)
C16 H16 0.9500
C17 C21B 1.522(7)
C17 C21 1.523(5)
C19 C24 1.527(3)
C19 C25 1.532(3)
C19 H19 1.0000
C20 C27 1.522(3)
C20 C26 1.528(3)
C20 H20 1.0000
C18 C22 1.522(6)
C18 C23 1.537(6)
C18 H18 1.0000
C22 H22A 0.9800
C22 H22B 0.9800
C22 H22C 0.9800
C23 H23A 0.9800
C23 H23B 0.9800
C23 H23C 0.9800
C18B C22B 1.522(8)
C18B C23B 1.540(8)
C18B H18B 1.0000
C22B H22D 0.9800
C22B H22E 0.9800
C22B H22F 0.9800
C23B H23D 0.9800
C23B H23E 0.9800
C23B H23F 0.9800
C24 H24A 0.9800
C24 H24B 0.9800
C24 H24C 0.9800
C25 H25A 0.9800
C25 H25B 0.9800
C25 H25C 0.9800
C26 H26A 0.9800
C26 H26B 0.9800
C26 H26C 0.9800
C27 H27A 0.9800
C27 H27B 0.9800
C27 H27C 0.9800
C21 C28 1.533(6)
C21 C29 1.537(6)
C21 H21 1.0000
C28 H28A 0.9800
C28 H28B 0.9800
C28 H28C 0.9800
C29 H29A 0.9800
C29 H29B 0.9800
C29 H29C 0.9800
C21B C28B 1.527(8)
C21B C29B 1.535(8)
C21B H21B 1.0000
C28B H28D 0.9800
C28B H28E 0.9800
C28B H28F 0.9800
C29B H29D 0.9800
C29B H29E 0.9800
C29B H29F 0.9800
O4 C32 1.410(5)
O4 C31 1.425(6)
O5 C33 1.416(5)
O5 C34 1.421(5)
C30 C31 1.494(6)
C30 H30A 0.9900
C30 H30B 0.9900
C31 H31A 0.9900
C31 H31B 0.9900
C32 C33 1.486(6)
C32 H32A 0.9900
C32 H32B 0.9900
C33 H33A 0.9900
C33 H33B 0.9900
C34 C35 1.472(6)
C34 H34A 0.9900
C34 H34B 0.9900
C35 H35A 0.9900
C35 H35B 0.9900
O4B C32B 1.412(7)
O4B C31B 1.430(7)
O5B C33B 1.415(7)
O5B C34B 1.420(7)
C30B C31B 1.481(8)
C30B H30C 0.9900
C30B H30D 0.9900
C31B H31C 0.9900
C31B H31D 0.9900
C32B C33B 1.476(8)
C32B H32C 0.9900
C32B H32D 0.9900
C33B H33C 0.9900
C33B H33D 0.9900
C34B C35B 1.483(8)
C34B H34C 0.9900
C34B H34D 0.9900
C35B H35C 0.9900
C35B H35D 0.9900
C36 C37 1.475(4)
C36 H36A 0.9900
C36 H36B 0.9900
C37 H37A 0.9900
C37 H37B 0.9900
C38 C39 1.484(3)
C38 H38A 0.9900
C38 H38B 0.9900
C39 H39A 0.9900
C39 H39B 0.9900
C40 C41 1.485(4)
C40 H40A 0.9900
C40 H40B 0.9900
C41 H41A 0.9900
C41 H41B 0.9900
